data_4304199
loop_
_publ_author_name
'Alexander M. Kirillov'
'Yauhen Y. Karabach'
'Matti Haukka'
'M. F\'atima C. Guedes da Silva'
'Joaquin Sanchiz'
'Maximilian N. Kopylovich'
'Armando J. L. Pombeiro'

_publ_section_title
;
Self-Assembled Copper(II) Coordination Polymers Derived from
Aminopolyalcohols and Benzenepolycarboxylates: Structural and Magnetic
Properties
;
_journal_name_full 'Inorganic Chemistry'
_journal_page_first 162
_journal_page_last 175
_journal_paper_doi 10.1021/ic701669x
_journal_volume 47
_journal_year 2008
_chemical_formula_moiety '4(C20 H38 Cu2 N2 Na O13), 2(H2 O), 4(N O3)'
_chemical_formula_sum 'C80 H156 Cu8 N12 Na4 O66'
_chemical_formula_weight 2942.45
_chemical_name_systematic
; 
 ? 
;
_space_group_IT_number 14
_symmetry_cell_setting monoclinic
_symmetry_space_group_name_Hall '-P 2ybc'
_symmetry_space_group_name_H-M 'P 1 21/c 1'
_atom_sites_solution_hydrogens mixed
_atom_sites_solution_primary direct
_atom_sites_solution_secondary difmap
_audit_creation_method SHELXL-97
_cell_angle_alpha 90.00
_cell_angle_beta 98.631(2)
_cell_angle_gamma 90.00
_cell_formula_units_Z 1
_cell_length_a 12.4289(3)
_cell_length_b 14.3925(6)
_cell_length_c 17.9428(7)
_cell_measurement_reflns_used 9128
_cell_measurement_temperature 120(2)
_cell_measurement_theta_max 27.48
_cell_measurement_theta_min 1.00
_cell_volume 3173.3(2)
_computing_cell_refinement 'Denzo/Scalepack (Otwinowski & Minor, 1997)'
_computing_data_collection 'Collect (Bruker AXS BV, 1997-2004)'
_computing_data_reduction 'Denzo/Scalepack (Otwinowski & Minor, 1997)'
_computing_molecular_graphics 'Diamond v.3.1d (Brandenburg, 2006)'
_computing_publication_material 'SHELXL-97 (Sheldrick, 1997)'
_computing_structure_refinement 'SHELXL-97 (Sheldrick, 1997)'
_computing_structure_solution 'SHELXS-97 (Sheldrick, 1997)'
_diffrn_ambient_temperature 120(2)
_diffrn_detector_area_resol_mean 9
_diffrn_measured_fraction_theta_full 0.995
_diffrn_measured_fraction_theta_max 0.995
_diffrn_measurement_device '95mm CCD camera on \k-goniostat'
_diffrn_measurement_device_type 'Nonius KappaCCD'
_diffrn_measurement_method '\f scans and \w scans with \k offset'
_diffrn_radiation_monochromator 'horizontally mounted graphite crystal'
_diffrn_radiation_source 'fine-focus sealed tube'
_diffrn_radiation_type MoK\a
_diffrn_radiation_wavelength 0.71073
_diffrn_reflns_av_R_equivalents 0.0544
_diffrn_reflns_av_sigmaI/netI 0.0368
_diffrn_reflns_limit_h_max 14
_diffrn_reflns_limit_h_min -14
_diffrn_reflns_limit_k_max 17
_diffrn_reflns_limit_k_min -16
_diffrn_reflns_limit_l_max 21
_diffrn_reflns_limit_l_min -21
_diffrn_reflns_number 24592
_diffrn_reflns_theta_full 25.00
_diffrn_reflns_theta_max 25.00
_diffrn_reflns_theta_min 3.73
_exptl_absorpt_coefficient_mu 1.428
_exptl_absorpt_correction_T_max 0.8122
_exptl_absorpt_correction_T_min 0.5486
_exptl_absorpt_correction_type analytical
_exptl_absorpt_process_details 'de Meulenaer & Tompa (1965)'
_exptl_crystal_colour block
_exptl_crystal_density_diffrn 1.540
_exptl_crystal_density_method 'not measured'
_exptl_crystal_description blue
_exptl_crystal_F_000 1524
_exptl_crystal_size_max 0.48
_exptl_crystal_size_mid 0.23
_exptl_crystal_size_min 0.15
_refine_diff_density_max 1.314
_refine_diff_density_min -0.614
_refine_diff_density_rms 0.127
_refine_ls_extinction_method none
_refine_ls_goodness_of_fit_ref 1.050
_refine_ls_hydrogen_treatment constr
_refine_ls_matrix_type full
_refine_ls_number_parameters 432
_refine_ls_number_reflns 5558
_refine_ls_number_restraints 66
_refine_ls_restrained_S_all 1.069
_refine_ls_R_factor_all 0.0791
_refine_ls_R_factor_gt 0.0638
_refine_ls_shift/su_max 0.000
_refine_ls_shift/su_mean 0.000
_refine_ls_structure_factor_coef Fsqd
_refine_ls_weighting_details 'calc w=1/[\s^2^(Fo^2^)+(0.1145P)^2^+9.9595P] where P=(Fo^2^+2Fc^2^)/3'
_refine_ls_weighting_scheme calc
_refine_ls_wR_factor_gt 0.1832
_refine_ls_wR_factor_ref 0.1980
_reflns_number_gt 4486
_reflns_number_total 5558
_reflns_threshold_expression >2sigma(I)
_cod_data_source_file ic701669x-file001_3.cif
_cod_data_source_block structure_4
_cod_depositor_comments
;
The following automatic conversions were performed:
'_exptl_absorpt_correction_type' value 'Analytical' changed to
'analytical' according to
'/home/saulius/struct/CIF-dictionaries/cif_core.dic' dictionary named
'cif_core.dic' version 2.4.1 from 2010-06-29.

Automatic conversion script
Id: cif_fix_enum 1527 2010-12-29 10:47:43Z saulius 
;
_cod_original_sg_symbol_H-M 'P 21/c'
_cod_database_code 4304199

loop_
_symmetry_equiv_pos_as_xyz
'x, y, z'
'-x, y+1/2, -z+1/2'
'-x, -y, -z'
'x, -y-1/2, z-1/2'

loop_
_atom_site_label
_atom_site_type_symbol
_atom_site_fract_x
_atom_site_fract_y
_atom_site_fract_z
_atom_site_U_iso_or_equiv
_atom_site_adp_type
_atom_site_occupancy
_atom_site_symmetry_multiplicity
_atom_site_calc_flag
_atom_site_refinement_flags
_atom_site_disorder_assembly
_atom_site_disorder_group
Cu1 Cu 0.33140(4) 0.47330(4) 0.78260(4) 0.0331(2) Uani 1 1 d . . .
Cu2 Cu 0.18196(5) 0.33322(4) 0.81367(4) 0.0370(2) Uani 1 1 d . . .
O1 O 0.3966(3) 0.5802(3) 0.8822(2) 0.0421(9) Uani 1 1 d . . .
H1O H 0.4689 0.5790 0.8806 0.063 Uiso 1 1 d R . .
O2 O 0.1857(3) 0.4678(3) 0.8095(2) 0.0380(9) Uani 1 1 d . . .
O3 O 0.2725(7) 0.4253(6) 0.6434(5) 0.119(3) Uani 1 1 d U . .
H3O H 0.3249 0.4276 0.6213 0.179 Uiso 1 1 d R . .
O4 O 0.4742(3) 0.4680(3) 0.7511(2) 0.0426(10) Uani 1 1 d . . .
O5 O 0.5815(3) 0.4942(3) 0.8603(3) 0.0466(10) Uani 1 1 d . . .
O6 O 0.1772(7) 0.2750(7) 0.6733(5) 0.121(3) Uani 1 1 d U . .
H6O H 0.2049 0.3397 0.6719 0.182 Uiso 1 1 d R . .
O7 O 0.3383(3) 0.3524(2) 0.8329(2) 0.0340(8) Uani 1 1 d . . .
O8 O 0.1619(4) 0.3027(4) 0.9433(3) 0.0773(17) Uani 1 1 d . . .
H8O H 0.0957 0.3217 0.9381 0.116 Uiso 1 1 d R . .
O9 O 0.0256(3) 0.3230(3) 0.7808(3) 0.0440(10) Uani 1 1 d . . .
O10 O -0.0389(4) 0.3540(4) 0.8857(3) 0.0639(13) Uani 1 1 d . . .
N1 N 0.2838(4) 0.5949(4) 0.7304(3) 0.0427(12) Uani 1 1 d . . .
N2 N 0.2169(5) 0.1950(4) 0.8192(5) 0.082(2) Uani 1 1 d . . .
C1 C 0.3685(6) 0.6684(5) 0.8505(5) 0.0593(19) Uani 1 1 d . . .
H1A H 0.4254 0.7138 0.8706 0.071 Uiso 1 1 calc R . .
H1B H 0.2992 0.6888 0.8661 0.071 Uiso 1 1 calc R . .
C2 C 0.3563(5) 0.6686(4) 0.7654(4) 0.0481(15) Uani 1 1 d . . .
H2A H 0.3273 0.7296 0.7465 0.058 Uiso 1 1 calc R . .
H2B H 0.4290 0.6608 0.7500 0.058 Uiso 1 1 calc R . .
C3 C 0.1123(5) 0.5196(5) 0.7566(5) 0.0542(18) Uani 1 1 d . . .
H3A H 0.0441 0.5322 0.7771 0.065 Uiso 1 1 calc R . .
H3B H 0.0942 0.4843 0.7090 0.065 Uiso 1 1 calc R . .
C4 C 0.1690(5) 0.6109(5) 0.7423(5) 0.0582(19) Uani 1 1 d . . .
H4A H 0.1286 0.6417 0.6972 0.070 Uiso 1 1 calc R . .
H4B H 0.1682 0.6528 0.7859 0.070 Uiso 1 1 calc R . .
C5 C 0.2326(10) 0.5085(8) 0.6067(5) 0.100(3) Uani 1 1 d . . .
H5A H 0.1538 0.5152 0.6085 0.120 Uiso 1 1 calc R . .
H5B H 0.2440 0.5075 0.5533 0.120 Uiso 1 1 calc R . .
C6 C 0.2954(7) 0.5886(6) 0.6483(4) 0.072(2) Uani 1 1 d . . .
H6A H 0.3735 0.5817 0.6440 0.086 Uiso 1 1 calc R . .
H6B H 0.2698 0.6476 0.6232 0.086 Uiso 1 1 calc R . .
C7 C 0.5663(4) 0.4666(4) 0.7945(4) 0.0356(12) Uani 1 1 d . . .
C8 C 0.6604(4) 0.4320(3) 0.7586(3) 0.0329(12) Uani 1 1 d . . .
C9 C 0.6508(4) 0.4254(4) 0.6808(4) 0.0377(13) Uani 1 1 d . . .
H9 H 0.5842 0.4416 0.6504 0.045 Uiso 1 1 calc R . .
C10 C 0.7378(4) 0.3955(4) 0.6471(4) 0.0400(13) Uani 1 1 d . . .
H10 H 0.7309 0.3912 0.5938 0.048 Uiso 1 1 calc R . .
C11 C -0.1646(4) 0.3717(4) 0.6916(4) 0.0394(13) Uani 1 1 d . . .
H11 H -0.1045 0.3519 0.6685 0.047 Uiso 1 1 calc R . .
C12 C -0.1546(4) 0.3768(4) 0.7697(4) 0.0375(13) Uani 1 1 d . . .
C13 C 0.7576(4) 0.4086(4) 0.8029(3) 0.0366(12) Uani 1 1 d . . .
H13 H 0.7646 0.4142 0.8562 0.044 Uiso 1 1 calc R . .
C14 C -0.0482(4) 0.3502(4) 0.8174(4) 0.0436(14) Uani 1 1 d . . .
C15 C 0.1633(7) 0.1464(6) 0.7532(8) 0.103(4) Uani 1 1 d . . .
H15A H 0.0839 0.1576 0.7474 0.123 Uiso 1 1 calc R . .
H15B H 0.1759 0.0787 0.7595 0.123 Uiso 1 1 calc R . .
C16 C 0.2066(9) 0.1796(9) 0.6836(7) 0.107(4) Uani 1 1 d . . .
H16A H 0.2868 0.1726 0.6901 0.128 Uiso 1 1 calc R . .
H16B H 0.1746 0.1427 0.6391 0.128 Uiso 1 1 calc R . .
C17 C 0.3941(4) 0.2732(4) 0.8105(4) 0.0463(15) Uani 1 1 d . . .
H17A H 0.4716 0.2747 0.8334 0.056 Uiso 1 1 calc R . .
H17B H 0.3899 0.2715 0.7549 0.056 Uiso 1 1 calc R . .
C18 C 0.3365(6) 0.1866(5) 0.8386(7) 0.084(3) Uani 1 1 d . . .
H18A H 0.3614 0.1299 0.8150 0.101 Uiso 1 1 calc R . .
H18B H 0.3565 0.1808 0.8939 0.101 Uiso 1 1 calc R . .
C19 C 0.1853(9) 0.2110(8) 0.9558(8) 0.104(4) Uani 1 1 d . . .
H19A H 0.1420 0.1868 0.9935 0.125 Uiso 1 1 calc R . .
H19B H 0.2632 0.2042 0.9766 0.125 Uiso 1 1 calc R . .
C20 C 0.1617(7) 0.1570(6) 0.8874(7) 0.085(3) Uani 1 1 d . . .
H20A H 0.0819 0.1555 0.8717 0.102 Uiso 1 1 calc R . .
H20B H 0.1864 0.0924 0.8983 0.102 Uiso 1 1 calc R . .
Na1 Na 0.6212(2) 0.4452(2) 0.98689(15) 0.0576(7) Uani 1 1 d . . .
O11 O 0.5717(4) 0.5993(3) 1.0216(3) 0.0588(12) Uani 1 1 d . . .
H11E H 0.6115 0.6176 1.0702 0.088 Uiso 1 1 d R . .
H11F H 0.5773 0.6478 0.9842 0.088 Uiso 1 1 d R . .
O13 O 0.6612(6) 0.2900(5) 0.9630(4) 0.091(2) Uani 1 1 d . . .
H13E H 0.7311 0.2610 0.9731 0.137 Uiso 1 1 d R . .
H13F H 0.6035 0.2556 0.9767 0.137 Uiso 1 1 d R . .
O12 O 0.8071(5) 0.4691(5) 1.0389(4) 0.089(2) Uani 1 1 d . . .
H12E H 0.8419 0.5138 1.0133 0.133 Uiso 1 1 d R . .
H12F H 0.7989 0.4913 1.0849 0.133 Uiso 1 1 d R . .
O20 O -0.0405(9) 0.5313(8) 0.9537(6) 0.073(3) Uani 0.50 1 d P . .
H20E H -0.0631 0.4914 0.9204 0.110 Uiso 0.50 1 d PR . .
H20F H 0.0000 0.5000 1.0000 0.110 Uiso 1 2 d SR . .
N3 N 0.9457(16) 0.2283(16) 1.0519(11) 0.105(5) Uani 0.50 1 d PU A 1
O14 O 0.8665(7) 0.2140(8) 0.9929(5) 0.058(2) Uani 0.50 1 d PU A 1
O15 O 0.9587(12) 0.2986(10) 1.0931(8) 0.090(4) Uani 0.50 1 d PU A 1
O16 O 1.0138(13) 0.1541(13) 1.0659(8) 0.107(4) Uani 0.50 1 d PU A 1
N4 N 0.4755(14) 0.1226(15) 1.0187(10) 0.093(5) Uani 0.50 1 d PU B 2
O17 O 0.5231(12) 0.1463(10) 0.9865(8) 0.089(4) Uani 0.50 1 d PU B 2
O19 O 0.4300(12) 0.2018(13) 1.0624(10) 0.120(5) Uani 0.50 1 d PU B 2
O18 O 0.4303(13) 0.0461(13) 1.0328(9) 0.112(5) Uani 0.50 1 d PU B 2

loop_
_atom_site_aniso_label
_atom_site_aniso_U_11
_atom_site_aniso_U_22
_atom_site_aniso_U_33
_atom_site_aniso_U_23
_atom_site_aniso_U_13
_atom_site_aniso_U_12
Cu1 0.0161(3) 0.0297(4) 0.0526(4) -0.0010(3) 0.0026(3) 0.0036(2)
Cu2 0.0163(3) 0.0260(4) 0.0663(5) -0.0050(3) -0.0013(3) 0.0030(2)
O1 0.0276(19) 0.037(2) 0.060(3) -0.0066(19) 0.0011(17) 0.0089(16)
O2 0.0200(17) 0.027(2) 0.067(3) 0.0043(17) 0.0066(17) 0.0073(14)
O3 0.122(4) 0.113(4) 0.115(4) -0.014(3) -0.006(3) -0.009(3)
O4 0.0218(18) 0.048(2) 0.058(2) -0.0036(19) 0.0047(17) 0.0029(16)
O5 0.027(2) 0.050(3) 0.063(3) -0.009(2) 0.0052(18) 0.0080(17)
O6 0.135(6) 0.122(6) 0.107(5) -0.008(5) 0.017(4) 0.015(5)
O7 0.0184(16) 0.0250(18) 0.056(2) -0.0061(16) -0.0039(15) 0.0055(14)
O8 0.049(3) 0.096(4) 0.087(4) 0.041(3) 0.009(3) 0.012(3)
O9 0.0204(18) 0.038(2) 0.073(3) -0.011(2) 0.0030(18) 0.0051(15)
O10 0.038(2) 0.089(4) 0.064(3) 0.005(3) 0.003(2) 0.021(2)
N1 0.025(2) 0.045(3) 0.056(3) 0.012(2) 0.000(2) 0.002(2)
N2 0.029(3) 0.038(3) 0.170(8) -0.030(4) -0.010(4) 0.001(2)
C1 0.057(4) 0.036(4) 0.081(5) -0.008(3) -0.001(4) 0.015(3)
C2 0.035(3) 0.031(3) 0.077(4) 0.013(3) 0.003(3) 0.001(2)
C3 0.021(3) 0.046(4) 0.094(5) 0.023(3) 0.002(3) 0.009(2)
C4 0.026(3) 0.048(4) 0.099(5) 0.029(4) 0.006(3) 0.011(3)
C5 0.130(9) 0.103(8) 0.057(5) 0.010(5) -0.022(5) -0.006(7)
C6 0.069(5) 0.078(6) 0.064(5) 0.026(4) -0.002(4) -0.011(4)
C7 0.023(3) 0.028(3) 0.057(4) -0.001(2) 0.009(2) 0.001(2)
C8 0.020(2) 0.021(2) 0.058(3) 0.000(2) 0.006(2) 0.0007(19)
C9 0.022(2) 0.028(3) 0.063(4) 0.000(3) 0.005(2) -0.002(2)
C10 0.025(3) 0.039(3) 0.056(3) -0.004(3) 0.006(2) -0.002(2)
C11 0.027(3) 0.028(3) 0.065(4) -0.006(3) 0.014(2) -0.002(2)
C12 0.020(2) 0.023(3) 0.069(4) -0.002(2) 0.008(2) -0.001(2)
C13 0.022(3) 0.033(3) 0.055(3) -0.001(2) 0.007(2) -0.003(2)
C14 0.023(3) 0.034(3) 0.072(5) 0.003(3) 0.002(3) 0.002(2)
C15 0.058(5) 0.047(5) 0.193(13) -0.052(6) -0.013(6) 0.000(4)
C16 0.075(6) 0.117(10) 0.121(9) -0.063(8) -0.008(6) 0.015(6)
C17 0.023(3) 0.030(3) 0.082(4) -0.015(3) -0.003(3) 0.011(2)
C18 0.037(4) 0.037(4) 0.169(10) -0.023(5) -0.011(5) 0.008(3)
C19 0.085(7) 0.088(8) 0.140(10) 0.036(8) 0.020(7) 0.008(6)
C20 0.067(5) 0.042(4) 0.144(9) 0.032(5) 0.007(6) -0.009(4)
Na1 0.0454(14) 0.0639(17) 0.0590(15) -0.0206(13) -0.0064(11) 0.0190(12)
O11 0.056(3) 0.055(3) 0.060(3) -0.018(2) -0.009(2) 0.003(2)
O13 0.108(5) 0.081(4) 0.085(4) -0.020(3) 0.018(4) 0.035(4)
O12 0.060(3) 0.122(6) 0.088(4) -0.032(4) 0.023(3) -0.020(3)
O20 0.080(8) 0.067(7) 0.074(7) -0.011(5) 0.015(6) -0.015(6)
N3 0.102(9) 0.117(10) 0.107(9) 0.037(8) 0.050(8) -0.002(8)
O14 0.042(4) 0.081(6) 0.046(4) 0.008(4) -0.005(4) 0.002(4)
O15 0.111(8) 0.077(7) 0.093(7) 0.010(6) 0.053(6) 0.002(6)
O16 0.100(8) 0.139(9) 0.087(7) 0.001(7) 0.031(6) 0.017(7)
N4 0.068(7) 0.120(9) 0.077(8) 0.030(7) -0.032(6) -0.012(7)
O17 0.088(7) 0.095(7) 0.076(6) 0.032(6) -0.013(6) -0.038(6)
O19 0.086(7) 0.118(9) 0.138(9) 0.029(7) -0.038(7) -0.028(7)
O18 0.109(8) 0.120(9) 0.103(8) 0.022(7) 0.000(7) -0.004(7)

loop_
_atom_type_symbol
_atom_type_description
_atom_type_scat_dispersion_real
_atom_type_scat_dispersion_imag
_atom_type_scat_source
C C 0.0033 0.0016 'International Tables Vol C Tables 4.2.6.8 and 6.1.1.4'
H H 0.0000 0.0000 'International Tables Vol C Tables 4.2.6.8 and 6.1.1.4'
N N 0.0061 0.0033 'International Tables Vol C Tables 4.2.6.8 and 6.1.1.4'
O O 0.0106 0.0060 'International Tables Vol C Tables 4.2.6.8 and 6.1.1.4'
Cu Cu 0.3201 1.2651 'International Tables Vol C Tables 4.2.6.8 and 6.1.1.4'
Na Na 0.0362 0.0249 'International Tables Vol C Tables 4.2.6.8 and 6.1.1.4'

loop_
_geom_angle_atom_site_label_1
_geom_angle_atom_site_label_2
_geom_angle_atom_site_label_3
_geom_angle
_geom_angle_site_symmetry_1
_geom_angle_site_symmetry_3
_geom_angle_publ_flag
O4 Cu1 O2 174.78(17) . . yes
O4 Cu1 O7 96.88(16) . . ?
O2 Cu1 O7 80.07(15) . . yes
O4 Cu1 N1 96.64(18) . . ?
O2 Cu1 N1 86.09(17) . . yes
O7 Cu1 N1 165.70(17) . . ?
O4 Cu1 O1 91.19(15) . . ?
O2 Cu1 O1 93.66(15) . . yes
O7 Cu1 O1 103.89(15) . . ?
N1 Cu1 O1 80.43(18) . . ?
O4 Cu1 O3 81.2(2) . . ?
O2 Cu1 O3 95.1(2) . . yes
O7 Cu1 O3 101.2(2) . . ?
N1 Cu1 O3 76.3(3) . . ?
O1 Cu1 O3 154.5(2) . . yes
O4 Cu1 Cu2 132.75(12) . . ?
O2 Cu1 Cu2 42.67(11) . . ?
O7 Cu1 Cu2 42.77(10) . . ?
N1 Cu1 Cu2 123.09(13) . . ?
O1 Cu1 Cu2 117.63(11) . . ?
O3 Cu1 Cu2 84.4(2) . . ?
O2 Cu2 O7 80.57(15) . . yes
O2 Cu2 O9 95.26(16) . . ?
O7 Cu2 O9 171.84(18) . . yes
O2 Cu2 N2 166.4(2) . . ?
O7 Cu2 N2 85.96(19) . . yes
O9 Cu2 N2 97.9(2) . . ?
O2 Cu2 O8 103.0(2) . . ?
O7 Cu2 O8 95.75(18) . . yes
O9 Cu2 O8 92.02(19) . . ?
N2 Cu2 O8 80.1(3) . . ?
O2 Cu2 O6 106.1(2) . . ?
O7 Cu2 O6 95.3(2) . . yes
O9 Cu2 O6 79.0(2) . . ?
N2 Cu2 O6 73.2(3) . . ?
O8 Cu2 O6 150.2(3) . . ?
O2 Cu2 Cu1 42.83(10) . . ?
O7 Cu2 Cu1 43.16(11) . . ?
O9 Cu2 Cu1 129.99(13) . . ?
N2 Cu2 Cu1 124.05(19) . . ?
O8 Cu2 Cu1 118.74(15) . . ?
O6 Cu2 Cu1 87.7(2) . . ?
C1 O1 Cu1 103.9(4) . . ?
C1 O1 Na1 118.2(4) . 3_667 ?
Cu1 O1 Na1 123.73(19) . 3_667 ?
C1 O1 H1O 101.0 . . ?
Cu1 O1 H1O 101.0 . . ?
Na1 O1 H1O 105.2 3_667 . ?
C3 O2 Cu2 122.1(4) . . ?
C3 O2 Cu1 109.9(4) . . ?
Cu2 O2 Cu1 94.50(15) . . yes
C5 O3 Cu1 104.5(6) . . ?
C5 O3 H3O 89.4 . . ?
Cu1 O3 H3O 109.2 . . ?
C7 O4 Cu1 126.5(4) . . ?
C7 O5 Na1 143.7(4) . . ?
C16 O6 Cu2 102.3(7) . . ?
C16 O6 H6O 145.2 . . ?
Cu2 O6 H6O 76.7 . . ?
C17 O7 Cu2 110.6(3) . . ?
C17 O7 Cu1 124.9(4) . . ?
Cu2 O7 Cu1 94.06(15) . . yes
C19 O8 Cu2 106.5(7) . . ?
C19 O8 H8O 120.2 . . ?
Cu2 O8 H8O 94.3 . . ?
C14 O9 Cu2 125.9(4) . . ?
C2 N1 C4 111.4(5) . . ?
C2 N1 C6 108.6(5) . . ?
C4 N1 C6 112.6(6) . . ?
C2 N1 Cu1 107.9(3) . . ?
C4 N1 Cu1 106.6(4) . . ?
C6 N1 Cu1 109.7(4) . . ?
C15 N2 C18 118.3(7) . . ?
C15 N2 C20 105.3(8) . . ?
C18 N2 C20 109.1(8) . . ?
C15 N2 Cu2 111.3(6) . . ?
C18 N2 Cu2 106.9(4) . . ?
C20 N2 Cu2 105.1(5) . . ?
O1 C1 C2 112.9(5) . . ?
O1 C1 H1A 109.0 . . ?
C2 C1 H1A 109.0 . . ?
O1 C1 H1B 109.0 . . ?
C2 C1 H1B 109.0 . . ?
H1A C1 H1B 107.8 . . ?
N1 C2 C1 113.1(5) . . ?
N1 C2 H2A 109.0 . . ?
C1 C2 H2A 109.0 . . ?
N1 C2 H2B 109.0 . . ?
C1 C2 H2B 109.0 . . ?
H2A C2 H2B 107.8 . . ?
O2 C3 C4 107.2(5) . . ?
O2 C3 H3A 110.3 . . ?
C4 C3 H3A 110.3 . . ?
O2 C3 H3B 110.3 . . ?
C4 C3 H3B 110.3 . . ?
H3A C3 H3B 108.5 . . ?
N1 C4 C3 111.4(5) . . ?
N1 C4 H4A 109.3 . . ?
C3 C4 H4A 109.3 . . ?
N1 C4 H4B 109.3 . . ?
C3 C4 H4B 109.3 . . ?
H4A C4 H4B 108.0 . . ?
O3 C5 C6 107.1(8) . . ?
O3 C5 H5A 110.3 . . ?
C6 C5 H5A 110.3 . . ?
O3 C5 H5B 110.3 . . ?
C6 C5 H5B 110.3 . . ?
H5A C5 H5B 108.5 . . ?
N1 C6 C5 114.0(7) . . ?
N1 C6 H6A 108.8 . . ?
C5 C6 H6A 108.8 . . ?
N1 C6 H6B 108.8 . . ?
C5 C6 H6B 108.8 . . ?
H6A C6 H6B 107.6 . . ?
O5 C7 O4 124.8(5) . . ?
O5 C7 C8 120.0(5) . . ?
O4 C7 C8 115.2(5) . . ?
C13 C8 C9 119.8(5) . . ?
C13 C8 C7 120.2(5) . . ?
C9 C8 C7 120.0(5) . . ?
C10 C9 C8 120.4(5) . . ?
C10 C9 H9 119.8 . . ?
C8 C9 H9 119.8 . . ?
C9 C10 C11 119.8(6) . 1_655 ?
C9 C10 H10 120.1 . . ?
C11 C10 H10 120.1 1_655 . ?
C12 C11 C10 120.3(5) . 1_455 ?
C12 C11 H11 119.9 . . ?
C10 C11 H11 119.9 1_455 . ?
C11 C12 C13 119.3(5) . 1_455 ?
C11 C12 C14 119.7(5) . . ?
C13 C12 C14 121.0(6) 1_455 . ?
C8 C13 C12 120.4(6) . 1_655 ?
C8 C13 H13 119.8 . . ?
C12 C13 H13 119.8 1_655 . ?
O10 C14 O9 124.8(5) . . ?
O10 C14 C12 120.1(5) . . ?
O9 C14 C12 115.1(6) . . ?
N2 C15 C16 110.2(8) . . ?
N2 C15 H15A 109.6 . . ?
C16 C15 H15A 109.6 . . ?
N2 C15 H15B 109.6 . . ?
C16 C15 H15B 109.6 . . ?
H15A C15 H15B 108.1 . . ?
O6 C16 C15 107.1(8) . . ?
O6 C16 H16A 110.3 . . ?
C15 C16 H16A 110.3 . . ?
O6 C16 H16B 110.3 . . ?
C15 C16 H16B 110.3 . . ?
H16A C16 H16B 108.5 . . ?
O7 C17 C18 106.4(5) . . ?
O7 C17 H17A 110.4 . . ?
C18 C17 H17A 110.4 . . ?
O7 C17 H17B 110.4 . . ?
C18 C17 H17B 110.4 . . ?
H17A C17 H17B 108.6 . . ?
N2 C18 C17 110.7(6) . . ?
N2 C18 H18A 109.5 . . ?
C17 C18 H18A 109.5 . . ?
N2 C18 H18B 109.5 . . ?
C17 C18 H18B 109.5 . . ?
H18A C18 H18B 108.1 . . ?
O8 C19 C20 111.7(9) . . ?
O8 C19 H19A 109.3 . . ?
C20 C19 H19A 109.3 . . ?
O8 C19 H19B 109.3 . . ?
C20 C19 H19B 109.3 . . ?
H19A C19 H19B 107.9 . . ?
C19 C20 N2 114.4(7) . . ?
C19 C20 H20A 108.7 . . ?
N2 C20 H20A 108.7 . . ?
C19 C20 H20B 108.7 . . ?
N2 C20 H20B 108.7 . . ?
H20A C20 H20B 107.6 . . ?
O13 Na1 O5 97.4(2) . . ?
O13 Na1 O12 89.4(3) . . ?
O5 Na1 O12 112.6(2) . . ?
O13 Na1 O11 174.4(3) . . ?
O5 Na1 O11 87.05(19) . . ?
O12 Na1 O11 92.0(2) . . ?
O13 Na1 O1 95.0(2) . 3_667 ?
O5 Na1 O1 160.66(17) . 3_667 ?
O12 Na1 O1 82.3(2) . 3_667 ?
O11 Na1 O1 79.87(17) . 3_667 ?
O13 Na1 O11 88.4(2) . 3_667 ?
O5 Na1 O11 87.58(17) . 3_667 ?
O12 Na1 O11 159.9(2) . 3_667 ?
O11 Na1 O11 88.36(18) . 3_667 ?
O1 Na1 O11 77.94(17) 3_667 3_667 ?
O13 Na1 Na1 131.8(2) . 3_667 ?
O5 Na1 Na1 86.26(14) . 3_667 ?
O12 Na1 Na1 133.4(2) . 3_667 ?
O11 Na1 Na1 44.81(13) . 3_667 ?
O1 Na1 Na1 74.43(13) 3_667 3_667 ?
O11 Na1 Na1 43.54(12) 3_667 3_667 ?
Na1 O11 Na1 91.64(18) . 3_667 ?
Na1 O11 H11E 111.5 . . ?
Na1 O11 H11E 119.0 3_667 . ?
Na1 O11 H11F 115.7 . . ?
Na1 O11 H11F 108.1 3_667 . ?
H11E O11 H11F 110.0 . . ?
Na1 O13 H13E 126.4 . . ?
Na1 O13 H13F 105.3 . . ?
H13E O13 H13F 115.5 . . ?
Na1 O12 H12E 113.6 . . ?
Na1 O12 H12F 100.0 . . ?
H12E O12 H12F 109.2 . . ?
H20E O20 H20F 110.4 . . ?
O15 N3 O14 127.1(19) . . ?
O15 N3 O16 120(2) . . ?
O14 N3 O16 112.7(19) . . ?
O17 N4 O18 140(3) . . ?
O17 N4 O19 111(2) . . ?
O18 N4 O19 109.4(18) . . ?

loop_
_geom_bond_atom_site_label_1
_geom_bond_atom_site_label_2
_geom_bond_distance
_geom_bond_site_symmetry_2
_geom_bond_publ_flag
Cu1 O4 1.943(4) . yes
Cu1 O2 1.945(3) . yes
Cu1 O7 1.956(4) . yes
Cu1 N1 2.031(5) . yes
Cu1 O1 2.404(4) . yes
Cu1 O3 2.589(8) . yes
Cu1 Cu2 2.8524(9) . yes
Cu2 O2 1.939(4) . yes
Cu2 O7 1.942(3) . yes
Cu2 O9 1.950(4) . yes
Cu2 N2 2.035(6) . yes
Cu2 O8 2.416(6) . yes
Cu2 O6 2.647(8) . yes
O1 C1 1.413(8) . ?
O1 Na1 2.420(5) 3_667 ?
O1 H1O 0.9038 . ?
O2 C3 1.424(7) . ?
O3 C5 1.419(13) . yes
O3 H3O 0.8127 . ?
O4 C7 1.284(7) . ?
O5 C7 1.233(7) . ?
O5 Na1 2.359(5) . yes
O6 C16 1.426(14) . yes
O6 H6O 0.9951 . ?
O7 C17 1.423(6) . ?
O8 C19 1.363(12) . ?
O8 H8O 0.8591 . ?
O9 C14 1.266(7) . ?
O10 C14 1.215(8) . ?
N1 C2 1.471(8) . ?
N1 C4 1.492(7) . ?
N1 C6 1.504(10) . ?
N2 C15 1.450(12) . ?
N2 C18 1.480(9) . ?
N2 C20 1.586(13) . ?
C1 C2 1.511(11) . ?
C1 H1A 0.9900 . ?
C1 H1B 0.9900 . ?
C2 H2A 0.9900 . ?
C2 H2B 0.9900 . ?
C3 C4 1.531(9) . ?
C3 H3A 0.9900 . ?
C3 H3B 0.9900 . ?
C4 H4A 0.9900 . ?
C4 H4B 0.9900 . ?
C5 C6 1.524(14) . ?
C5 H5A 0.9900 . ?
C5 H5B 0.9900 . ?
C6 H6A 0.9900 . ?
C6 H6B 0.9900 . ?
C7 C8 1.502(7) . ?
C8 C13 1.384(7) . ?
C8 C9 1.387(9) . ?
C9 C10 1.384(8) . ?
C9 H9 0.9500 . ?
C10 C11 1.392(8) 1_655 ?
C10 H10 0.9500 . ?
C11 C12 1.390(9) . ?
C11 C10 1.391(8) 1_455 ?
C11 H11 0.9500 . ?
C12 C13 1.397(8) 1_455 ?
C12 C14 1.513(8) . ?
C13 C12 1.397(8) 1_655 ?
C13 H13 0.9500 . ?
C15 C16 1.511(18) . ?
C15 H15A 0.9900 . ?
C15 H15B 0.9900 . ?
C16 H16A 0.9900 . ?
C16 H16B 0.9900 . ?
C17 C18 1.557(11) . ?
C17 H17A 0.9900 . ?
C17 H17B 0.9900 . ?
C18 H18A 0.9900 . ?
C18 H18B 0.9900 . ?
C19 C20 1.445(16) . ?
C19 H19A 0.9900 . ?
C19 H19B 0.9900 . ?
C20 H20A 0.9900 . ?
C20 H20B 0.9900 . ?
Na1 O13 2.342(7) . yes
Na1 O12 2.384(6) . yes
Na1 O11 2.408(5) . yes
Na1 O1 2.421(5) 3_667 ?
Na1 O11 2.464(6) 3_667 ?
Na1 Na1 3.495(5) 3_667 ?
O11 Na1 2.464(6) 3_667 ?
O11 H11E 0.9732 . ?
O11 H11F 0.9778 . ?
O13 H13E 0.9567 . ?
O13 H13F 0.9341 . ?
O12 H12E 0.9331 . ?
O12 H12F 0.9054 . ?
O20 H20E 0.8460 . ?
O20 H20F 1.0110 . ?
N3 O15 1.25(2) . ?
N3 O14 1.35(2) . ?
N3 O16 1.36(2) . ?
N4 O17 0.95(2) . ?
N4 O18 1.28(2) . ?
N4 O19 1.54(3) . ?

loop_
_geom_hbond_atom_site_label_D
_geom_hbond_atom_site_label_H
_geom_hbond_atom_site_label_A
_geom_hbond_distance_DH
_geom_hbond_distance_HA
_geom_hbond_distance_DA
_geom_hbond_angle_DHA
_geom_hbond_site_symmetry_A
_geom_hbond_publ_flag
O6 H6O O3 1.00 1.62 2.562(13) 156.9 . yes
O8 H8O O10 0.86 1.85 2.658(7) 155.9 . yes
O11 H11E O7 0.97 1.81 2.771(6) 169.3 3_667 yes
O11 H11F O19 0.98 2.32 3.233(17) 155.8 3_667 yes
O13 H13E O14 0.96 1.80 2.753(11) 176.2 . yes
O13 H13F O17 0.93 1.89 2.760(15) 154.8 . yes
O13 H13F N4 0.93 2.67 3.58(2) 165.4 . yes
O12 H12E O20 0.93 1.95 2.756(13) 143.0 1_655 yes
O12 H12F O2 0.91 1.97 2.856(8) 167.7 3_667 yes
O20 H20E O10 0.85 2.11 2.830(12) 143.0 . yes
O20 H20F O20 1.01 1.01 2.02(2) 180.0 3_567 yes
O1 H1O O5 0.90 1.93 2.691(5) 140.3 . yes
O3 H3O O18 0.81 2.24 3.02(2) 162.0 4_565 yes
O3 H3O O19 0.81 2.59 3.186(19) 131.3 4_565 yes
